data_7244051
loop_
_publ_author_name
'Aboutorabi, Leila'
'Morsali, Ali'

_publ_section_title
;
 Synthesis, crystal structures and reversible solid-state
 crystal-to-crystal transformation of three isostructural lead(ii) halide
 coordination polymers with different luminescence properties in bulk and
 nanoscale
;
_journal_issue 5
_journal_name_full CrystEngComm
_journal_page_first 1049
_journal_page_last 1055
_journal_paper_doi 10.1039/D1CE01509E
_journal_volume 24
_journal_year 2022
_chemical_formula_sum 'C6 H4 Cl N O3 Pb'
_chemical_formula_weight 380.74
_chemical_melting_point 'dp> 300'
_chemical_name_systematic '[Pb(INO)Cl]n'
_space_group_IT_number 60
_space_group_name_Hall '-P 2n 2ab'
_space_group_name_H-M_alt 'P b c n'
_symmetry_cell_setting orthorhombic
_symmetry_space_group_name_Hall '-P 2n 2ab'
_symmetry_space_group_name_H-M 'P b c n'
_atom_sites_solution_hydrogens geom
_atom_sites_solution_primary direct
_atom_sites_solution_secondary difmap
_audit_creation_method SHELXL-97
_audit_update_record
;
2015-05-05 deposited with the CCDC.	2021-12-13 downloaded from the CCDC.
;
_cell_angle_alpha 90.00
_cell_angle_beta 90.00
_cell_angle_gamma 90.00
_cell_formula_units_Z 8
_cell_length_a 13.0104(5)
_cell_length_b 7.1278(3)
_cell_length_c 17.3503(7)
_cell_measurement_reflns_used 9872
_cell_measurement_temperature 298(2)
_cell_measurement_theta_max 33.82
_cell_measurement_theta_min 2.82
_cell_volume 1608.99(11)
_computing_cell_refinement 'SAINT (Bruker, 2007)'
_computing_data_collection 'APEX2 (Bruker, 2007)'
_computing_data_reduction 'SAINT (Bruker, 2007)'
_computing_molecular_graphics 'XPW (Siemens, 1996)'
_computing_publication_material 'SHELXTL (Sheldrick, 2008)'
_computing_structure_refinement 'SHELXL97 (Sheldrick, 2008)'
_computing_structure_solution 'SHELXS97 (Sheldrick, 2008)'
_diffrn_ambient_temperature 298(2)
_diffrn_measured_fraction_theta_full 0.999
_diffrn_measured_fraction_theta_max 0.999
_diffrn_measurement_device_type 'Bruker APEX-II CCD'
_diffrn_measurement_method '\f and \w scans'
_diffrn_radiation_monochromator graphite
_diffrn_radiation_source 'fine-focus sealed tube'
_diffrn_radiation_type MoK\a
_diffrn_radiation_wavelength 0.71073
_diffrn_reflns_av_R_equivalents 0.0719
_diffrn_reflns_av_sigmaI/netI 0.0185
_diffrn_reflns_limit_h_max 16
_diffrn_reflns_limit_h_min -16
_diffrn_reflns_limit_k_max 9
_diffrn_reflns_limit_k_min -9
_diffrn_reflns_limit_l_max 22
_diffrn_reflns_limit_l_min -22
_diffrn_reflns_number 57348
_diffrn_reflns_theta_full 27.00
_diffrn_reflns_theta_max 27.00
_diffrn_reflns_theta_min 2.35
_exptl_absorpt_coefficient_mu 21.264
_exptl_absorpt_correction_T_max 0.7466
_exptl_absorpt_correction_T_min 0.3459
_exptl_absorpt_correction_type multi-scan
_exptl_absorpt_process_details 'SADABS; Bruker, 2008'
_exptl_crystal_colour yellow
_exptl_crystal_density_diffrn 3.144
_exptl_crystal_density_method 'not measured'
_exptl_crystal_F_000 1360
_exptl_crystal_recrystallization_method 'Brunch tube '
_exptl_crystal_size_max 0.31
_exptl_crystal_size_mid 0.18
_exptl_crystal_size_min 0.15
_refine_diff_density_max 2.205
_refine_diff_density_min -2.407
_refine_diff_density_rms 0.217
_refine_ls_extinction_coef 0.0046(2)
_refine_ls_extinction_expression Fc^*^=kFc[1+0.001xFc^2^\l^3^/sin(2\q)]^-1/4^
_refine_ls_extinction_method SHELXL
_refine_ls_goodness_of_fit_ref 1.173
_refine_ls_hydrogen_treatment constr
_refine_ls_matrix_type full
_refine_ls_number_parameters 110
_refine_ls_number_reflns 1749
_refine_ls_number_restraints 0
_refine_ls_restrained_S_all 1.173
_refine_ls_R_factor_all 0.0283
_refine_ls_R_factor_gt 0.0255
_refine_ls_shift/su_max 0.002
_refine_ls_shift/su_mean 0.000
_refine_ls_structure_factor_coef Fsqd
_refine_ls_weighting_details 'calc w=1/[\s^2^(Fo^2^)+(0.0408P)^2^+7.6277P] where P=(Fo^2^+2Fc^2^)/3'
_refine_ls_weighting_scheme calc
_refine_ls_wR_factor_gt 0.0707
_refine_ls_wR_factor_ref 0.0746
_reflns_number_gt 1604
_reflns_number_total 1749
_reflns_threshold_expression >2\s(I)
_cod_data_source_file d1ce01509e2.cif
_cod_data_source_block morsa1408_0ma
_cod_depositor_comments
;
The following automatic conversions were performed:

data item '_symmetry_cell_setting' value 'Orthorhombic' was changed
to 'orthorhombic' in accordance with the
/home/data/users/saulius/crontab/automatic-downloads/rss-feeds/RSC/lib/dictionaries/cif_core.dic
dictionary named 'cif_core.dic' version 2.4.2 last updated on
2011-04-26.

Automatic conversion script
Id: cif_fix_values 7556 2019-12-06 15:28:31Z antanas 

 Adding full bibliography for 7244051--7244053.cif.
;
_cod_original_sg_symbol_Hall '-P 2n 2ab '
_cod_original_sg_symbol_H-M 'Pbcn '
_cod_database_code 7244051

loop_
_symmetry_equiv_pos_as_xyz
'x, y, z'
'x+1/2, -y+1/2, -z'
'-x, y, -z+1/2'
'-x+1/2, -y+1/2, z+1/2'
'-x, -y, -z'
'-x-1/2, y-1/2, z'
'x, -y, z-1/2'
'x-1/2, y-1/2, -z-1/2'

loop_
_atom_site_label
_atom_site_type_symbol
_atom_site_fract_x
_atom_site_fract_y
_atom_site_fract_z
_atom_site_U_iso_or_equiv
_atom_site_adp_type
_atom_site_occupancy
_atom_site_symmetry_multiplicity
_atom_site_calc_flag
_atom_site_refinement_flags
_atom_site_disorder_assembly
_atom_site_disorder_group
Pb1 Pb 0.658063(15) 0.20892(3) 0.727395(10) 0.01863(13) Uani 1 1 d . . .
Cl1 Cl 0.84518(12) 0.3550(3) 0.80240(10) 0.0372(4) Uani 1 1 d . . .
O2 O 0.5855(4) 0.1608(7) 0.5897(3) 0.0349(10) Uani 1 1 d . . .
O3 O 0.7855(3) 0.0104(6) 0.6559(2) 0.0270(9) Uani 1 1 d . . .
N1 N 0.8340(3) 0.0814(7) 0.5953(3) 0.0212(10) Uani 1 1 d . . .
O1 O 0.4725(4) 0.2999(7) 0.6651(2) 0.0314(10) Uani 1 1 d . . .
C2 C 0.8487(4) 0.1035(9) 0.4602(3) 0.0235(12) Uani 1 1 d . . .
H2 H 0.8234 0.0761 0.4113 0.028 Uiso 1 1 calc R . .
C4 C 0.9733(5) 0.2466(8) 0.5421(3) 0.0217(11) Uani 1 1 d . . .
H4 H 1.0324 0.3183 0.5489 0.026 Uiso 1 1 calc R . .
C6 C 0.5031(5) 0.2453(8) 0.6002(3) 0.0235(12) Uani 1 1 d . . .
C1 C 0.7962(5) 0.0443(9) 0.5250(3) 0.0259(12) Uani 1 1 d . . .
H1 H 0.7348 -0.0213 0.5199 0.031 Uiso 1 1 calc R . .
C5 C 0.9197(5) 0.1827(8) 0.6055(3) 0.0232(12) Uani 1 1 d . . .
H5 H 0.9428 0.2097 0.6549 0.028 Uiso 1 1 calc R . .
C3 C 0.9394(5) 0.2043(7) 0.4685(3) 0.0196(11) Uani 1 1 d . . .

loop_
_atom_site_aniso_label
_atom_site_aniso_U_11
_atom_site_aniso_U_22
_atom_site_aniso_U_33
_atom_site_aniso_U_23
_atom_site_aniso_U_13
_atom_site_aniso_U_12
Pb1 0.02000(17) 0.02695(19) 0.00893(16) 0.00283(7) 0.00005(6) 0.00125(7)
Cl1 0.0391(9) 0.0429(10) 0.0295(9) 0.0092(8) -0.0123(6) 0.0027(7)
O2 0.038(2) 0.039(2) 0.028(2) -0.004(2) -0.0129(19) 0.012(2)
O3 0.033(2) 0.034(2) 0.0141(18) 0.0111(16) 0.0126(16) 0.0062(19)
N1 0.027(2) 0.021(2) 0.016(2) 0.0056(19) 0.0078(18) 0.0059(18)
O1 0.034(2) 0.049(3) 0.0114(19) 0.0052(18) -0.0027(17) -0.001(2)
C2 0.030(3) 0.032(3) 0.009(2) 0.002(2) -0.002(2) 0.001(2)
C4 0.029(3) 0.022(3) 0.014(3) -0.002(2) -0.001(2) -0.001(2)
C6 0.029(3) 0.022(2) 0.019(3) 0.005(2) -0.005(3) -0.008(2)
C1 0.025(3) 0.032(3) 0.020(3) 0.003(2) 0.000(2) -0.003(3)
C5 0.029(3) 0.029(3) 0.011(3) -0.002(2) 0.001(2) 0.004(2)
C3 0.024(3) 0.021(3) 0.013(3) 0.002(2) 0.003(2) 0.004(2)

loop_
_atom_type_symbol
_atom_type_description
_atom_type_scat_dispersion_real
_atom_type_scat_dispersion_imag
_atom_type_scat_source
C C 0.0033 0.0016 'International Tables Vol C Tables 4.2.6.8 and 6.1.1.4'
H H 0.0000 0.0000 'International Tables Vol C Tables 4.2.6.8 and 6.1.1.4'
N N 0.0061 0.0033 'International Tables Vol C Tables 4.2.6.8 and 6.1.1.4'
O O 0.0106 0.0060 'International Tables Vol C Tables 4.2.6.8 and 6.1.1.4'
Pb Pb -3.3944 10.1111 'International Tables Vol C Tables 4.2.6.8 and 6.1.1.4'
Cl Cl 0.1484 0.1585 'International Tables Vol C Tables 4.2.6.8 and 6.1.1.4'

loop_
_geom_angle_atom_site_label_1
_geom_angle_atom_site_label_2
_geom_angle_atom_site_label_3
_geom_angle
_geom_angle_site_symmetry_1
_geom_angle_site_symmetry_3
_geom_angle_publ_flag
O3 Pb1 O3 92.53(9) . 6_765 ?
O3 Pb1 O2 73.17(14) . . ?
O3 Pb1 O2 76.79(14) 6_765 . ?
O3 Pb1 O1 157.77(13) . 3_656 ?
O3 Pb1 O1 108.75(14) 6_765 3_656 ?
O2 Pb1 O1 117.10(14) . 3_656 ?
O3 Pb1 O1 121.62(13) . . ?
O3 Pb1 O1 82.16(13) 6_765 . ?
O2 Pb1 O1 48.91(14) . . ?
O1 Pb1 O1 69.32(15) 3_656 . ?
O3 Pb1 Cl1 74.63(10) . 6_755 ?
O3 Pb1 Cl1 164.14(10) 6_765 6_755 ?
O2 Pb1 Cl1 107.43(12) . 6_755 ?
O1 Pb1 Cl1 83.30(11) 3_656 6_755 ?
O1 Pb1 Cl1 112.35(10) . 6_755 ?
O3 Pb1 Cl1 82.63(11) . . ?
O3 Pb1 Cl1 71.59(9) 6_765 . ?
O2 Pb1 Cl1 138.94(12) . . ?
O1 Pb1 Cl1 97.71(10) 3_656 . ?
O1 Pb1 Cl1 145.33(11) . . ?
Cl1 Pb1 Cl1 97.11(5) 6_755 . ?
Pb1 Cl1 Pb1 95.69(5) 6_765 . ?
C6 O2 Pb1 96.6(4) . . ?
N1 O3 Pb1 119.4(3) . . ?
N1 O3 Pb1 124.2(3) . 6_755 ?
Pb1 O3 Pb1 114.79(13) . 6_755 ?
O3 N1 C5 119.8(5) . . ?
O3 N1 C1 118.1(5) . . ?
C5 N1 C1 122.1(5) . . ?
C6 O1 Pb1 140.5(4) . 3_656 ?
C6 O1 Pb1 90.0(4) . . ?
Pb1 O1 Pb1 103.57(14) 3_656 . ?
C1 C2 C3 119.6(5) . . ?
C1 C2 H2 120.2 . . ?
C3 C2 H2 120.2 . . ?
C5 C4 C3 120.1(5) . . ?
C5 C4 H4 120.0 . . ?
C3 C4 H4 120.0 . . ?
O2 C6 O1 123.8(5) . . ?
O2 C6 C3 118.6(5) . 2_456 ?
O1 C6 C3 117.6(5) . 2_456 ?
N1 C1 C2 119.9(5) . . ?
N1 C1 H1 120.0 . . ?
C2 C1 H1 120.0 . . ?
N1 C5 C4 119.6(5) . . ?
N1 C5 H5 120.2 . . ?
C4 C5 H5 120.2 . . ?
C2 C3 C4 118.6(5) . . ?
C2 C3 C6 120.9(5) . 2_556 ?
C4 C3 C6 120.3(5) . 2_556 ?

loop_
_geom_bond_atom_site_label_1
_geom_bond_atom_site_label_2
_geom_bond_distance
_geom_bond_site_symmetry_2
_geom_bond_publ_flag
Pb1 O3 2.508(4) . ?
Pb1 O3 2.587(4) 6_765 ?
Pb1 O2 2.592(4) . ?
Pb1 O1 2.604(4) 3_656 ?
Pb1 O1 2.724(5) . ?
Pb1 Cl1 2.8388(19) 6_755 ?
Pb1 Cl1 2.9503(17) . ?
Cl1 Pb1 2.8388(18) 6_765 ?
O2 C6 1.243(8) . ?
O3 N1 1.327(6) . ?
O3 Pb1 2.587(4) 6_755 ?
N1 C5 1.339(8) . ?
N1 C1 1.341(7) . ?
O1 C6 1.257(8) . ?
O1 Pb1 2.604(4) 3_656 ?
C2 C1 1.381(8) . ?
C2 C3 1.389(8) . ?
C2 H2 0.9300 . ?
C4 C5 1.380(8) . ?
C4 C3 1.386(8) . ?
C4 H4 0.9300 . ?
C6 C3 1.496(8) 2_456 ?
C1 H1 0.9300 . ?
C5 H5 0.9300 . ?
C3 C6 1.496(8) 2_556 ?

loop_
_geom_torsion_atom_site_label_1
_geom_torsion_atom_site_label_2
_geom_torsion_atom_site_label_3
_geom_torsion_atom_site_label_4
_geom_torsion
_geom_torsion_site_symmetry_1
_geom_torsion_site_symmetry_2
_geom_torsion_site_symmetry_3
_geom_torsion_site_symmetry_4
_geom_torsion_publ_flag
O3 Pb1 Cl1 Pb1 107.54(10) . . . 6_765 ?
O3 Pb1 Cl1 Pb1 12.38(11) 6_765 . . 6_765 ?
O2 Pb1 Cl1 Pb1 53.90(17) . . . 6_765 ?
O1 Pb1 Cl1 Pb1 -94.89(11) 3_656 . . 6_765 ?
O1 Pb1 Cl1 Pb1 -30.40(18) . . . 6_765 ?
Cl1 Pb1 Cl1 Pb1 -179.05(4) 6_755 . . 6_765 ?
O3 Pb1 O2 C6 176.9(4) . . . . ?
O3 Pb1 O2 C6 -86.3(4) 6_765 . . . ?
O1 Pb1 O2 C6 18.2(4) 3_656 . . . ?
O1 Pb1 O2 C6 4.7(3) . . . . ?
Cl1 Pb1 O2 C6 109.5(4) 6_755 . . . ?
Cl1 Pb1 O2 C6 -126.6(3) . . . . ?
O3 Pb1 O3 N1 -11.3(4) 6_765 . . . ?
O2 Pb1 O3 N1 64.1(4) . . . . ?
O1 Pb1 O3 N1 -174.7(4) 3_656 . . . ?
O1 Pb1 O3 N1 71.0(4) . . . . ?
Cl1 Pb1 O3 N1 178.1(4) 6_755 . . . ?
Cl1 Pb1 O3 N1 -82.4(4) . . . . ?
O3 Pb1 O3 Pb1 154.78(18) 6_765 . . 6_755 ?
O2 Pb1 O3 Pb1 -129.8(2) . . . 6_755 ?
O1 Pb1 O3 Pb1 -8.6(5) 3_656 . . 6_755 ?
O1 Pb1 O3 Pb1 -122.87(17) . . . 6_755 ?
Cl1 Pb1 O3 Pb1 -15.78(14) 6_755 . . 6_755 ?
Cl1 Pb1 O3 Pb1 83.71(16) . . . 6_755 ?
Pb1 O3 N1 C5 85.2(5) . . . . ?
Pb1 O3 N1 C5 -79.5(6) 6_755 . . . ?
Pb1 O3 N1 C1 -96.5(5) . . . . ?
Pb1 O3 N1 C1 98.8(5) 6_755 . . . ?
O3 Pb1 O1 C6 -13.5(4) . . . . ?
O3 Pb1 O1 C6 74.6(3) 6_765 . . . ?
O2 Pb1 O1 C6 -4.7(3) . . . . ?
O1 Pb1 O1 C6 -171.9(3) 3_656 . . . ?
Cl1 Pb1 O1 C6 -98.7(3) 6_755 . . . ?
Cl1 Pb1 O1 C6 115.2(3) . . . . ?
O3 Pb1 O1 Pb1 129.06(15) . . . 3_656 ?
O3 Pb1 O1 Pb1 -142.80(17) 6_765 . . 3_656 ?
O2 Pb1 O1 Pb1 137.9(3) . . . 3_656 ?
O1 Pb1 O1 Pb1 -29.3(2) 3_656 . . 3_656 ?
Cl1 Pb1 O1 Pb1 43.84(17) 6_755 . . 3_656 ?
Cl1 Pb1 O1 Pb1 -102.22(17) . . . 3_656 ?
Pb1 O2 C6 O1 -9.3(7) . . . . ?
Pb1 O2 C6 C3 166.9(4) . . . 2_456 ?
Pb1 O1 C6 O2 -102.8(7) 3_656 . . . ?
Pb1 O1 C6 O2 8.8(6) . . . . ?
Pb1 O1 C6 C3 80.9(7) 3_656 . . 2_456 ?
Pb1 O1 C6 C3 -167.4(4) . . . 2_456 ?
O3 N1 C1 C2 -175.1(5) . . . . ?
C5 N1 C1 C2 3.1(9) . . . . ?
C3 C2 C1 N1 -1.2(9) . . . . ?
O3 N1 C5 C4 176.1(5) . . . . ?
C1 N1 C5 C4 -2.2(9) . . . . ?
C3 C4 C5 N1 -0.7(8) . . . . ?
C1 C2 C3 C4 -1.6(9) . . . . ?
C1 C2 C3 C6 174.1(6) . . . 2_556 ?
C5 C4 C3 C2 2.6(8) . . . . ?
C5 C4 C3 C6 -173.2(5) . . . 2_556 ?
